data_7041073
loop_
_publ_author_name
'Xu, Lei'
'Zhai, Meng-Ke'
'Lu, Xin-Chao'
'Du, Hong-Bin'

_publ_section_title
;
 A robust indium-porphyrin framework for CO2 capture and chemical
 transformation.
;
_journal_issue 46
_journal_name_full 'Dalton transactions (Cambridge, England : 2003)'
_journal_page_first 18730
_journal_page_last 18736
_journal_paper_doi 10.1039/c6dt03651a
_journal_volume 45
_journal_year 2016
_chemical_formula_moiety 'C78 H47 In2 N8 O15, 4.5(O), 1(C2 H8 N)'
_chemical_formula_sum 'C80 H55 In2 N9 O19.5'
_chemical_formula_weight 1683.97
_space_group_crystal_system monoclinic
_space_group_IT_number 14
_space_group_name_Hall '-P 2ybc'
_space_group_name_H-M_alt 'P 1 21/c 1'
_symmetry_space_group_name_Hall '-P 2ybc'
_symmetry_space_group_name_H-M 'P 1 21/c 1'
_atom_sites_solution_hydrogens mixed
_audit_creation_date 2016-10-17
_audit_creation_method
;
Olex2 1.2-beta
(compiled 2016.09.09 svn.r3337 for OlexSys, GUI svn.r5227)
;
_audit_update_record
;
2016-10-19 deposited with the CCDC.
2016-10-31 downloaded from the CCDC.
;
_cell_angle_alpha 90
_cell_angle_beta 94.509(4)
_cell_angle_gamma 90
_cell_formula_units_Z 4
_cell_length_a 21.038(3)
_cell_length_b 12.5112(17)
_cell_length_c 53.184(7)
_cell_measurement_reflns_used 9148
_cell_measurement_temperature 296(2)
_cell_measurement_theta_max 27.617
_cell_measurement_theta_min 2.534
_cell_volume 13955(3)
_computing_cell_refinement 'SAINT v8.34A (Bruker, 2013)'
_computing_data_collection 'Bruker APEX3'
_computing_data_reduction 'SAINT v8.34A (Bruker, 2013)'
_computing_molecular_graphics 'Olex2 (Dolomanov et al., 2009)'
_computing_publication_material 'Olex2 (Dolomanov et al., 2009)'
_computing_structure_refinement 'ShelXL (Sheldrick, 2015)'
_computing_structure_solution 'ShelXS (Sheldrick, 2008)'
_diffrn_ambient_temperature 296.15
_diffrn_measured_fraction_theta_full 0.990
_diffrn_measured_fraction_theta_max 0.989
_diffrn_measurement_device_type 'Bruker PHOTON 100 CMOS Detector'
_diffrn_radiation_type MoK\a
_diffrn_radiation_wavelength 0.71073
_diffrn_reflns_av_R_equivalents 0.0783
_diffrn_reflns_av_unetI/netI 0.0827
_diffrn_reflns_Laue_measured_fraction_full 0.990
_diffrn_reflns_Laue_measured_fraction_max 0.989
_diffrn_reflns_limit_h_max 25
_diffrn_reflns_limit_h_min -25
_diffrn_reflns_limit_k_max 15
_diffrn_reflns_limit_k_min -12
_diffrn_reflns_limit_l_max 64
_diffrn_reflns_limit_l_min -64
_diffrn_reflns_number 90761
_diffrn_reflns_point_group_measured_fraction_full 0.990
_diffrn_reflns_point_group_measured_fraction_max 0.989
_diffrn_reflns_theta_full 25.242
_diffrn_reflns_theta_max 25.682
_diffrn_reflns_theta_min 2.016
_exptl_absorpt_coefficient_mu 0.373
_exptl_crystal_colour dark-purple
_exptl_crystal_density_diffrn 0.802
_exptl_crystal_description rhombic
_exptl_crystal_F_000 3408
_exptl_crystal_size_max 0.3
_exptl_crystal_size_mid 0.3
_exptl_crystal_size_min 0.2
_refine_diff_density_max 2.167
_refine_diff_density_min -3.768
_refine_diff_density_rms 0.148
_refine_ls_extinction_method none
_refine_ls_goodness_of_fit_ref 1.134
_refine_ls_hydrogen_treatment constr
_refine_ls_matrix_type full
_refine_ls_number_parameters 1093
_refine_ls_number_reflns 26224
_refine_ls_number_restraints 1066
_refine_ls_restrained_S_all 1.121
_refine_ls_R_factor_all 0.1696
_refine_ls_R_factor_gt 0.1458
_refine_ls_shift/su_max 0.003
_refine_ls_shift/su_mean 0.000
_refine_ls_structure_factor_coef Fsqd
_refine_ls_weighting_details 'w=1/[\s^2^(Fo^2^)+(0.1110P)^2^+192.4973P] where P=(Fo^2^+2Fc^2^)/3'
_refine_ls_weighting_scheme calc
_refine_ls_wR_factor_gt 0.3521
_refine_ls_wR_factor_ref 0.3665
_reflns_Friedel_coverage 0.000
_reflns_number_gt 19872
_reflns_number_total 26224
_reflns_threshold_expression 'I > 2\s(I)'
_cod_data_source_file c6dt03651a2.cif
_cod_data_source_block NUPF-3
_cod_depositor_comments 'Adding full bibliography for 7041073.cif.'
_cod_original_formula_sum 'C80 H55 In2 N9 O19.50'
_cod_database_code 7041073
_shelx_space_group_comment
;
The symmetry employed for this shelxl refinement is uniquely defined
by the following loop, which should always be used as a source of
symmetry information in preference to the above space-group names.
They are only intended as comments.
;
_olex2_refinement_description
;
1. Fixed Uiso
 At 1.2 times of:
  All C(H) groups, All N(H) groups, All N(H,H) groups
 At 1.5 times of:
  All C(H,H,H) groups, All O(H,H) groups
2. Restrained distances
 N10-C80
 1.4 with sigma of 0.02
 N10-C81
 1.4 with sigma of 0.02
 N9-C78
 1.4 with sigma of 0.02
 N9-C79
 1.4 with sigma of 0.02
3. Uiso/Uaniso restraints and constraints
Uanis(O22) \\sim Ueq, Uanis(O16) \\sim Ueq, Uanis(O17) \\sim Ueq, Uanis(O18)
\\sim Ueq, Uanis(O20) \\sim Ueq, Uanis(O21) \\sim Ueq, Uanis(O19) \\sim Ueq,
Uanis(O23) \\sim Ueq, Uanis(O25) \\sim Ueq: with sigma of 0.01 and sigma for
terminal atoms of 0.02
Uanis(C79) \\sim Ueq, Uanis(C78) \\sim Ueq, Uanis(N9) \\sim Ueq, Uanis(C82)
\\sim Ueq, Uanis(N11) \\sim Ueq, Uanis(C83) \\sim Ueq, Uanis(C81) \\sim Ueq,
Uanis(C80) \\sim Ueq, Uanis(N10) \\sim Ueq: with sigma of 0.01 and sigma for
terminal atoms of 0.02
Uanis(C45) \\sim Ueq, Uanis(C46) \\sim Ueq: with sigma of 0.01 and sigma for
terminal atoms of 0.02
4. Rigid body (RIGU) restrains
 All non-hydrogen atoms
 with sigma for 1-2 distances of 0.004 and sigma for 1-3 distances of 0.004
5. Others
 Fixed Sof: O16(0.5) O17(0.5) O18(0.5) O19(0.5) O20(0.5) O21(0.5) O22(0.5)
 O23(0.5) N11(0.33333) H11A(0.33333) H11B(0.33333) C83(0.33333) H83A(0.33333)
 H83B(0.33333) H83C(0.33333) C82(0.33333) H82A(0.33333) H82B(0.33333)
 H82C(0.33333) C80(0.33333) H80A(0.33333) H80B(0.33333) H80C(0.33333)
 C81(0.33333) H81A(0.33333) H81B(0.33333) H81C(0.33333) N10(0.33333)
 H10A(0.33333) H10B(0.33333) C78(0.33333) H78A(0.33333) H78B(0.33333)
 H78C(0.33333) N9(0.33333) H9A(0.33333) H9B(0.33333) C79(0.33333) H79A(0.33333)
 H79B(0.33333) H79C(0.33333) O25(0.5)
6.a Riding coordinates:
 O3(H3A,H3B), N8(H8), N7(H7), N1(H1), N6(H6), C83(H83A,H83B,H83C), C82(H82A,
 H82B,H82C), C79(H79A,H79B,H79C)
6.b Secondary CH2 refined with riding coordinates:
 N11(H11A,H11B), N10(H10A,H10B), N9(H9A,H9B)
6.c Aromatic/amide H refined with riding coordinates:
 C36(H36), C16(H16), C3(H3), C20(H20), C76(H76), C21(H21), C49(H49), C58(H58),
 C6(H6A), C11(H11), C10(H10), C7(H7A), C77(H77), C69(H69), C26(H26), C31(H31),
 C4(H4), C25(H25), C55(H55), C68(H68), C54(H54), C30(H30), C59(H59), C72(H72),
 C50(H50), C60(H60), C41(H41), C61(H61), C63(H63), C33(H33), C73(H73), C15(H15),
  C64(H64), C46(H46), C75(H75), C44(H44), C40(H40), C74(H74), C35(H35),
 C47(H47), C45(H45)
6.d Idealised Me refined as rotating group:
 C80(H80A,H80B,H80C), C81(H81A,H81B,H81C), C78(H78A,H78B,H78C)
;
_shelx_shelxl_version_number 2014/7
_olex2_submission_special_instructions 'No special instructions were received'

loop_
_space_group_symop_operation_xyz
'x, y, z'
'-x, y+1/2, -z+1/2'
'-x, -y, -z'
'x, -y-1/2, z-1/2'

loop_
_atom_site_label
_atom_site_type_symbol
_atom_site_fract_x
_atom_site_fract_y
_atom_site_fract_z
_atom_site_U_iso_or_equiv
_atom_site_adp_type
_atom_site_occupancy
_atom_site_site_symmetry_order
_atom_site_calc_flag
_atom_site_refinement_flags_posn
_atom_site_refinement_flags_adp
_atom_site_refinement_flags_occupancy
_atom_site_disorder_assembly
_atom_site_disorder_group
In2 In -0.12947(4) 0.37325(7) 0.80228(2) 0.0357(2) Uani 1 1 d . U . . .
In1 In 0.38881(5) 0.68670(7) 0.55366(2) 0.0609(3) Uani 1 1 d . U . . .
O14 O -0.0553(3) 0.3263(5) 0.77654(14) 0.0457(17) Uani 1 1 d . U . . .
O11 O 0.8166(3) 1.2268(5) 0.78424(12) 0.0398(15) Uani 1 1 d . U . . .
O8 O 0.7952(3) 1.1374(6) 0.32954(13) 0.0491(17) Uani 1 1 d . U . . .
O15 O -0.0722(3) 0.4967(6) 0.78106(13) 0.0427(16) Uani 1 1 d . U . . .
O9 O 0.8229(3) 0.9780(6) 0.31858(12) 0.0443(16) Uani 1 1 d . U . . .
O5 O -0.0587(4) 0.1004(6) 0.33479(13) 0.0514(18) Uani 1 1 d . U . . .
O12 O 0.7990(3) 1.3845(6) 0.76791(13) 0.0455(16) Uani 1 1 d . U . . .
O6 O -0.0836(4) 0.2655(7) 0.32699(14) 0.0536(18) Uani 1 1 d . U . . .
O7 O 0.6366(6) 0.7126(7) 0.40297(17) 0.093(4) Uani 1 1 d . U . . .
O13 O 0.1776(6) 0.3378(7) 0.6913(2) 0.107(5) Uani 1 1 d . U . . .
O3 O 0.4685(5) 0.5504(8) 0.56865(19) 0.083(3) Uani 1 1 d . U . . .
H3A H 0.4660 0.5073 0.5826 0.124 Uiso 1 1 d R . . . .
H3B H 0.5056 0.5350 0.5612 0.124 Uiso 1 1 d R . . . .
O2 O 0.3552(5) 0.9271(8) 0.55901(18) 0.082(3) Uani 1 1 d . U . . .
O1 O 0.3141(6) 0.7891(10) 0.5381(3) 0.111(3) Uani 1 1 d . U . . .
O10 O 0.6131(8) 1.2412(10) 0.6581(3) 0.145(6) Uani 1 1 d . U . . .
O4 O 0.1326(11) 0.1660(13) 0.4460(3) 0.202(10) Uani 1 1 d . U . . .
N4 N 0.4721(4) 0.7760(7) 0.54888(14) 0.0427(19) Uani 1 1 d . U . . .
N5 N 0.3938(5) 0.6218(8) 0.51716(15) 0.058(3) Uani 1 1 d . U . . .
N2 N 0.3195(5) 0.5684(8) 0.56050(16) 0.055(2) Uani 1 1 d . U . . .
N3 N 0.3982(4) 0.7208(6) 0.59301(14) 0.0386(18) Uani 1 1 d . U . . .
N8 N 0.6487(7) 1.0975(9) 0.6831(2) 0.087(4) Uani 1 1 d . U . . .
H8 H 0.6468 1.0291 0.6841 0.105 Uiso 1 1 d R . . . .
N7 N 0.6552(6) 0.8853(8) 0.4131(2) 0.073(3) Uani 1 1 d . U . . .
H7 H 0.6535 0.9319 0.4250 0.088 Uiso 1 1 d R . . . .
N1 N 0.1453(6) 0.5007(7) 0.7022(2) 0.075(4) Uani 1 1 d . U . . .
H1 H 0.1547 0.5673 0.7008 0.090 Uiso 1 1 d R . . . .
N6 N 0.1002(10) 0.3232(14) 0.4279(3) 0.149(7) Uani 1 1 d . U . . .
H6 H 0.1259 0.3693 0.4223 0.179 Uiso 1 1 d R . . . .
C1 C -0.0459(4) 0.4214(8) 0.77174(17) 0.0362(19) Uani 1 1 d . U . . .
C51 C 0.5990(6) 0.7830(9) 0.4420(2) 0.062(3) Uani 1 1 d . U . . .
C17 C 0.4404(5) 0.7870(8) 0.60423(17) 0.043(2) Uani 1 1 d . U . . .
C53 C 0.6860(6) 0.9135(8) 0.3912(2) 0.049(3) Uani 1 1 d . U . . .
C71 C 0.7898(4) 1.2855(8) 0.76659(19) 0.0398(19) Uani 1 1 d . U . . .
C36 C 0.2320(13) 0.276(2) 0.4751(5) 0.162(10) Uani 1 1 d . U . . .
H36 H 0.2458 0.2098 0.4699 0.194 Uiso 1 1 calc R . . . .
C57 C 0.7921(5) 1.0381(9) 0.33159(18) 0.046(2) Uani 1 1 d . U . . .
C32 C 0.2923(6) 0.5503(10) 0.5832(2) 0.055(3) Uani 1 1 d . U . . .
C24 C 0.4388(6) 0.6516(9) 0.50030(19) 0.054(3) Uani 1 1 d . U . . .
C5 C 0.0970(6) 0.4786(8) 0.7193(2) 0.050(3) Uani 1 1 d . U . . .
C23 C 0.4862(6) 0.7259(9) 0.5048(2) 0.055(3) Uani 1 1 d . U . . .
C19 C 0.5031(5) 0.8360(9) 0.56711(18) 0.047(3) Uani 1 1 d . U . . .
C52 C 0.6288(6) 0.7875(9) 0.4164(2) 0.057(3) Uani 1 1 d . U . . .
C43 C -0.0532(5) 0.1975(10) 0.3409(2) 0.050(2) Uani 1 1 d . U . . .
C16 C 0.4353(6) 0.7825(8) 0.63123(18) 0.049(3) Uani 1 1 d . U . . .
H16 H 0.4599 0.8199 0.6436 0.058 Uiso 1 1 calc R . . . .
C27 C 0.3500(7) 0.5547(11) 0.5059(2) 0.068(4) Uani 1 1 d . U . . .
C3 C 0.0360(7) 0.3565(9) 0.7425(3) 0.071(4) Uani 1 1 d . U . . .
H3 H 0.0232 0.2870 0.7457 0.085 Uiso 1 1 calc R . . . .
C12 C 0.2813(5) 0.5578(9) 0.6287(2) 0.051(3) Uani 1 1 d . U . . .
C20 C 0.5566(6) 0.8894(10) 0.5566(2) 0.062(3) Uani 1 1 d . U . . .
H20 H 0.5850 0.9376 0.5646 0.075 Uiso 1 1 calc R . . . .
C76 C 0.2416(6) 0.6232(10) 0.6407(2) 0.065(3) Uani 1 1 d . U . . .
H76 H 0.2365 0.6936 0.6353 0.077 Uiso 1 1 calc R . . . .
C21 C 0.5560(6) 0.8533(9) 0.5322(2) 0.058(3) Uani 1 1 d . U . . .
H21 H 0.5851 0.8714 0.5206 0.070 Uiso 1 1 calc R . . . .
C49 C 0.5593(7) 0.6615(9) 0.4722(2) 0.069(4) Uani 1 1 d . U . . .
H49 H 0.5589 0.5938 0.4794 0.083 Uiso 1 1 calc R . . . .
C58 C 0.7195(7) 1.0596(9) 0.3656(2) 0.070(4) Uani 1 1 d . U . . .
H58 H 0.7192 1.1322 0.3619 0.084 Uiso 1 1 calc R . . . .
C6 C 0.0688(7) 0.5637(8) 0.7304(3) 0.075(5) Uani 1 1 d . U . . .
H6A H 0.0801 0.6336 0.7267 0.090 Uiso 1 1 calc R . . . .
C11 C 0.2895(6) 0.4572(9) 0.6375(2) 0.059(3) Uani 1 1 d . U . . .
H11 H 0.3176 0.4120 0.6300 0.071 Uiso 1 1 calc R . . . .
C10 C 0.2574(6) 0.4198(9) 0.6572(2) 0.064(4) Uani 1 1 d . U . . .
H10 H 0.2645 0.3500 0.6628 0.077 Uiso 1 1 calc R . . . .
C7 C 0.0230(6) 0.5426(9) 0.7472(2) 0.061(4) Uani 1 1 d . U . . .
H7A H 0.0022 0.5998 0.7541 0.074 Uiso 1 1 calc R . . . .
C29 C 0.2845(6) 0.5126(11) 0.5420(2) 0.064(4) Uani 1 1 d . U . . .
C62 C 0.5272(6) 0.9219(9) 0.60942(19) 0.052(2) Uani 1 1 d . U . . .
C28 C 0.2991(7) 0.5036(10) 0.5162(2) 0.065(3) Uani 1 1 d . U . . .
C77 C 0.2084(6) 0.5882(9) 0.6608(2) 0.063(4) Uani 1 1 d . U . . .
H77 H 0.1819 0.6346 0.6688 0.075 Uiso 1 1 calc R . . . .
C69 C 0.7427(8) 1.1289(11) 0.7433(3) 0.081(4) Uani 1 1 d . U . . .
H69 H 0.7610 1.0835 0.7557 0.097 Uiso 1 1 calc R . . . .
C9 C 0.2155(5) 0.4827(8) 0.6688(2) 0.048(3) Uani 1 1 d . U . . .
C26 C 0.3693(8) 0.5408(13) 0.4792(2) 0.092(5) Uani 1 1 d . U . . .
H26 H 0.3488 0.4975 0.4669 0.111 Uiso 1 1 calc R . . . .
C8 C 0.1783(7) 0.4350(10) 0.6891(3) 0.068(4) Uani 1 1 d . U . . .
C31 C 0.2392(7) 0.4801(12) 0.5780(2) 0.077(4) Uani 1 1 d . U . . .
H31 H 0.2130 0.4534 0.5898 0.093 Uiso 1 1 calc R . . . .
C4 C 0.0843(6) 0.3740(8) 0.7262(2) 0.063(4) Uani 1 1 d . U . . .
H4 H 0.1071 0.3171 0.7202 0.076 Uiso 1 1 calc R . . . .
C25 C 0.4187(8) 0.5985(11) 0.4765(2) 0.084(5) Uani 1 1 d . U . . .
H25 H 0.4387 0.6055 0.4616 0.101 Uiso 1 1 calc R . . . .
C2 C 0.0072(5) 0.4415(8) 0.7539(2) 0.044(2) Uani 1 1 d . U . . .
C42 C -0.0131(7) 0.2275(12) 0.3634(3) 0.071(3) Uani 1 1 d . U . . .
C70 C 0.7507(5) 1.2395(9) 0.7458(2) 0.050(2) Uani 1 1 d . U . . .
C67 C 0.6801(8) 1.1513(11) 0.7040(3) 0.082(4) Uani 1 1 d . U . . .
C55 C 0.7530(6) 0.8868(9) 0.3571(2) 0.053(3) Uani 1 1 d . U . . .
H55 H 0.7758 0.8397 0.3477 0.063 Uiso 1 1 calc R . . . .
C68 C 0.7077(9) 1.0864(12) 0.7223(3) 0.096(6) Uani 1 1 d . U . . .
H68 H 0.7030 1.0127 0.7208 0.116 Uiso 1 1 calc R . . . .
C56 C 0.7543(5) 0.9910(8) 0.3513(2) 0.047(2) Uani 1 1 d . U . . .
C65 C 0.5913(8) 1.0630(12) 0.6435(3) 0.078(4) Uani 1 1 d . U . . .
C54 C 0.7192(6) 0.8441(8) 0.3768(2) 0.053(3) Uani 1 1 d . U . . .
H54 H 0.7193 0.7710 0.3800 0.064 Uiso 1 1 calc R . . . .
C30 C 0.2333(8) 0.4593(13) 0.5533(3) 0.088(5) Uani 1 1 d . U . . .
H30 H 0.2016 0.4178 0.5449 0.105 Uiso 1 1 calc R . . . .
C59 C 0.6855(7) 1.0240(9) 0.3852(2) 0.071(4) Uani 1 1 d . U . . .
H59 H 0.6625 1.0718 0.3943 0.085 Uiso 1 1 calc R . . . .
C34 C 0.2542(8) 0.4404(13) 0.4991(3) 0.083(4) Uani 1 1 d . U . . .
C72 C 0.7196(7) 1.3027(11) 0.7275(3) 0.078(4) Uani 1 1 d . U . . .
H72 H 0.7224 1.3766 0.7291 0.094 Uiso 1 1 calc R . . . .
C50 C 0.5916(7) 0.6793(10) 0.4515(2) 0.066(4) Uani 1 1 d . U . . .
H50 H 0.6091 0.6218 0.4434 0.080 Uiso 1 1 calc R . . . .
C66 C 0.6192(9) 1.1446(14) 0.6619(3) 0.097(5) Uani 1 1 d . U . . .
C60 C 0.5656(6) 0.8621(9) 0.4514(2) 0.052(3) Uani 1 1 d . U . . .
H60 H 0.5652 0.9288 0.4437 0.062 Uiso 1 1 calc R . . . .
C41 C 0.0222(8) 0.1551(13) 0.3767(3) 0.089(5) Uani 1 1 d . U . . .
H41 H 0.0223 0.0849 0.3710 0.107 Uiso 1 1 calc R . . . .
C61 C 0.5310(6) 0.8471(8) 0.47265(19) 0.047(3) Uani 1 1 d . U . . .
H61 H 0.5113 0.9047 0.4799 0.056 Uiso 1 1 calc R . . . .
C63 C 0.5805(8) 0.8947(13) 0.6230(3) 0.094(5) Uani 1 1 d . U . . .
H63 H 0.5965 0.8261 0.6212 0.113 Uiso 1 1 calc R . . . .
C48 C 0.5267(6) 0.7461(8) 0.48255(19) 0.050(3) Uani 1 1 d . U . . .
C38 C 0.1366(12) 0.2630(19) 0.4446(4) 0.139(8) Uani 1 1 d . U . . .
C22 C 0.5026(5) 0.7830(8) 0.52770(18) 0.042(2) Uani 1 1 d . U . . .
C33 C 0.3169(12) 0.8907(17) 0.5432(5) 0.137(8) Uani 1 1 d . U . . .
H33 H 0.2884 0.9368 0.5345 0.164 Uiso 1 1 calc R . . . .
C18 C 0.4891(5) 0.8437(9) 0.59260(18) 0.047(2) Uani 1 1 d . U . . .
C73 C 0.6843(9) 1.2600(12) 0.7066(3) 0.093(5) Uani 1 1 d . U . . .
H73 H 0.6639 1.3048 0.6945 0.112 Uiso 1 1 calc R . . . .
C15 C 0.3874(5) 0.7123(8) 0.63484(18) 0.046(2) Uani 1 1 d . U . . .
H15 H 0.3725 0.6939 0.6503 0.056 Uiso 1 1 calc R . . . .
C64 C 0.6136(9) 0.9643(14) 0.6400(3) 0.104(6) Uani 1 1 d . U . . .
H64 H 0.6512 0.9420 0.6488 0.125 Uiso 1 1 calc R . . . .
C13 C 0.3140(5) 0.5968(7) 0.60637(18) 0.041(2) Uani 1 1 d . U . . .
C46 C 0.1626(12) 0.429(2) 0.4714(4) 0.142(6) Uani 1 1 d . U . . .
H46 H 0.1265 0.4628 0.4640 0.170 Uiso 1 1 calc R . . . .
C14 C 0.3643(5) 0.6726(8) 0.61097(18) 0.045(2) Uani 1 1 d . U . . .
C75 C 0.5037(9) 1.0255(12) 0.6128(3) 0.092(5) Uani 1 1 d . U . . .
H75 H 0.4674 1.0471 0.6030 0.111 Uiso 1 1 calc R . . . .
C44 C -0.0093(12) 0.3339(16) 0.3704(4) 0.136(9) Uani 1 1 d . U . . .
H44 H -0.0318 0.3867 0.3612 0.164 Uiso 1 1 calc R . . . .
C40 C 0.0589(9) 0.1804(15) 0.3989(3) 0.103(5) Uani 1 1 d . U . . .
H40 H 0.0813 0.1275 0.4081 0.123 Uiso 1 1 calc R . . . .
C74 C 0.5320(9) 1.0961(13) 0.6299(3) 0.102(6) Uani 1 1 d . U . . .
H74 H 0.5139 1.1624 0.6328 0.122 Uiso 1 1 calc R . . . .
C39 C 0.0613(12) 0.2852(17) 0.4070(4) 0.127(7) Uani 1 1 d . U . . .
C35 C 0.2650(12) 0.3373(17) 0.4941(4) 0.149(9) Uani 1 1 d . U . . .
H35 H 0.2971 0.3032 0.5041 0.178 Uiso 1 1 calc R . . . .
C37 C 0.1743(11) 0.3276(17) 0.4645(4) 0.119(6) Uani 1 1 d . U . . .
C47 C 0.2005(12) 0.483(2) 0.4883(5) 0.157(10) Uani 1 1 d . U . . .
H47 H 0.1890 0.5514 0.4928 0.188 Uiso 1 1 calc R . . . .
C45 C 0.0311(11) 0.3584(19) 0.3925(4) 0.129(6) Uani 1 1 d . U . . .
H45 H 0.0365 0.4298 0.3970 0.155 Uiso 1 1 calc R . . . .
O16 O 0.3852(14) 0.1162(19) 0.3020(5) 0.123(9) Uani 0.5 1 d . U P . .
O17 O 0.7813(18) 0.839(3) 0.2607(6) 0.163(12) Uani 0.5 1 d . U P . .
O18 O 0.6453(16) 0.211(3) 0.2956(6) 0.163(12) Uani 0.5 1 d . U P . .
O19 O 0.947(2) 0.821(3) 0.3341(8) 0.192(15) Uani 0.5 1 d . U P A 2
O20 O 0.4540(18) 0.149(3) 0.6851(7) 0.176(14) Uani 0.5 1 d . U P B 1
O21 O 0.4547(17) -0.016(3) 0.6819(6) 0.167(12) Uani 0.5 1 d . U P C 2
C0AA C -0.1513(7) 0.3792(13) 0.7952(3) 0.047(3) Uani 1 1 d . U . . .
O22 O 0.4682(17) 0.448(3) 0.6113(7) 0.166(13) Uani 0.5 1 d . U P . .
O23 O 0.933(2) 0.855(4) 0.3683(9) 0.216(18) Uani 0.5 1 d . U P D 1
N11 N 0.148(3) 0.636(5) 0.3011(11) 0.151(16) Uani 0.3333 1 d . U P . .
H11A H 0.1878 0.6586 0.3031 0.181 Uiso 0.3333 1 calc R . P . .
H11B H 0.1354 0.6310 0.3167 0.181 Uiso 0.3333 1 calc R . P . .
C83 C 0.156(3) 0.529(6) 0.2953(13) 0.142(18) Uani 0.3333 1 d . U P . .
H83A H 0.1498 0.5187 0.2773 0.213 Uiso 0.3333 1 d R . P . .
H83B H 0.1263 0.4857 0.3035 0.213 Uiso 0.3333 1 d R . P . .
H83C H 0.1988 0.5077 0.3009 0.213 Uiso 0.3333 1 d R . P . .
C82 C 0.111(3) 0.743(6) 0.2910(14) 0.142(18) Uani 0.3333 1 d . U P . .
H82A H 0.1067 0.7430 0.2729 0.213 Uiso 0.3333 1 d R . P . .
H82B H 0.1349 0.8048 0.2969 0.213 Uiso 0.3333 1 d R . P . .
H82C H 0.0690 0.7465 0.2971 0.213 Uiso 0.3333 1 d R . P . .
C80 C 0.379(3) 0.393(6) 0.4213(15) 0.16(2) Uani 0.3333 1 d D U P . .
H80A H 0.3908 0.4060 0.4045 0.240 Uiso 0.3333 1 calc GR . P . .
H80B H 0.4100 0.3460 0.4298 0.240 Uiso 0.3333 1 calc GR . P . .
H80C H 0.3785 0.4594 0.4303 0.240 Uiso 0.3333 1 calc GR . P . .
C81 C 0.279(3) 0.259(5) 0.4110(12) 0.124(16) Uani 0.3333 1 d D U P . .
H81A H 0.2516 0.2828 0.3969 0.186 Uiso 0.3333 1 calc GR . P . .
H81B H 0.2539 0.2337 0.4241 0.186 Uiso 0.3333 1 calc GR . P . .
H81C H 0.3058 0.2020 0.4058 0.186 Uiso 0.3333 1 calc GR . P . .
N10 N 0.318(3) 0.345(5) 0.4203(13) 0.163(18) Uani 0.3333 1 d D U P . .
H10A H 0.3123 0.3400 0.4367 0.196 Uiso 0.3333 1 calc R . P . .
H10B H 0.2936 0.3998 0.4150 0.196 Uiso 0.3333 1 calc R . P . .
C78 C 0.123(4) 0.261(6) 0.5656(13) 0.16(2) Uani 0.3333 1 d D U P . .
H78A H 0.1561 0.2301 0.5767 0.234 Uiso 0.3333 1 calc GR . P . .
H78B H 0.0824 0.2498 0.5726 0.234 Uiso 0.3333 1 calc GR . P . .
H78C H 0.1301 0.3361 0.5639 0.234 Uiso 0.3333 1 calc GR . P . .
N9 N 0.122(3) 0.212(6) 0.5419(12) 0.18(2) Uani 0.3333 1 d D U P . .
H9A H 0.0925 0.2571 0.5350 0.215 Uiso 0.3333 1 calc R . P . .
H9B H 0.1583 0.2423 0.5384 0.215 Uiso 0.3333 1 calc R . P . .
C79 C 0.119(4) 0.146(6) 0.5206(13) 0.16(2) Uani 0.3333 1 d D U P . .
H79A H 0.1575 0.1551 0.5122 0.244 Uiso 0.3333 1 d R . P . .
H79B H 0.0831 0.1664 0.5094 0.244 Uiso 0.3333 1 d R . P . .
H79C H 0.1149 0.0731 0.5256 0.244 Uiso 0.3333 1 d R . P . .
O25 O 0.859(3) 0.185(5) 0.4215(11) 0.28(3) Uani 0.5 1 d . U P . .

loop_
_atom_site_aniso_label
_atom_site_aniso_U_11
_atom_site_aniso_U_22
_atom_site_aniso_U_33
_atom_site_aniso_U_23
_atom_site_aniso_U_13
_atom_site_aniso_U_12
In2 0.0367(4) 0.0399(5) 0.0325(4) -0.0024(3) 0.0149(3) 0.0009(4)
In1 0.0823(6) 0.0669(6) 0.0369(4) -0.0199(4) 0.0266(4) -0.0453(5)
O14 0.050(4) 0.032(3) 0.059(4) 0.003(3) 0.026(3) -0.001(3)
O11 0.038(3) 0.040(4) 0.042(3) -0.013(3) 0.004(3) -0.004(3)
O8 0.043(4) 0.056(4) 0.052(4) 0.010(3) 0.027(3) -0.007(3)
O15 0.045(4) 0.042(3) 0.044(4) 0.001(3) 0.024(3) -0.003(3)
O9 0.038(4) 0.059(4) 0.038(3) 0.003(3) 0.018(3) -0.009(3)
O5 0.053(4) 0.059(4) 0.041(4) -0.010(3) -0.002(3) -0.008(3)
O12 0.051(4) 0.043(3) 0.043(4) -0.011(3) 0.006(3) -0.004(3)
O6 0.053(4) 0.059(4) 0.049(4) -0.016(3) 0.006(3) -0.004(3)
O7 0.169(10) 0.049(4) 0.074(6) -0.023(4) 0.087(6) -0.036(5)
O13 0.163(10) 0.038(4) 0.138(9) 0.016(4) 0.121(9) 0.007(4)
O3 0.103(6) 0.071(6) 0.079(6) -0.011(4) 0.036(5) -0.004(5)
O2 0.121(8) 0.067(6) 0.067(6) -0.009(4) 0.057(5) -0.032(5)
O1 0.123(7) 0.078(5) 0.129(8) -0.031(5) -0.004(6) -0.024(5)
O10 0.227(15) 0.073(6) 0.119(9) -0.013(5) -0.085(10) -0.041(7)
O4 0.32(2) 0.108(8) 0.160(14) -0.014(7) -0.125(16) -0.073(9)
N4 0.061(4) 0.040(4) 0.031(3) -0.011(3) 0.025(3) -0.022(3)
N5 0.086(5) 0.057(5) 0.034(3) -0.019(3) 0.020(3) -0.049(4)
N2 0.073(5) 0.052(5) 0.041(4) -0.018(3) 0.026(3) -0.032(4)
N3 0.050(4) 0.038(4) 0.030(3) -0.013(3) 0.020(3) -0.023(3)
N8 0.131(10) 0.054(6) 0.072(5) -0.015(4) -0.027(6) -0.039(6)
N7 0.116(8) 0.044(5) 0.067(5) -0.010(4) 0.055(6) -0.032(5)
N1 0.103(7) 0.025(4) 0.109(8) -0.005(4) 0.079(7) -0.019(4)
N6 0.207(15) 0.109(9) 0.118(10) -0.019(7) -0.065(11) -0.061(8)
C1 0.037(4) 0.040(4) 0.033(4) 0.000(3) 0.013(4) -0.002(3)
C51 0.091(8) 0.049(5) 0.055(5) 0.007(4) 0.056(6) 0.000(5)
C17 0.055(5) 0.046(5) 0.030(4) -0.013(3) 0.018(3) -0.028(4)
C53 0.070(6) 0.028(4) 0.055(5) -0.001(3) 0.036(5) -0.010(4)
C71 0.030(4) 0.043(4) 0.047(4) -0.013(3) 0.003(3) -0.004(3)
C36 0.193(14) 0.120(10) 0.159(17) -0.066(11) -0.073(13) -0.027(10)
C57 0.055(6) 0.055(4) 0.031(4) 0.009(3) 0.021(4) -0.006(4)
C32 0.063(6) 0.059(6) 0.046(4) -0.015(4) 0.030(4) -0.040(5)
C24 0.092(6) 0.041(5) 0.033(4) -0.013(4) 0.030(4) -0.031(5)
C5 0.063(6) 0.034(4) 0.060(6) 0.002(4) 0.037(5) -0.006(4)
C23 0.090(6) 0.039(5) 0.040(4) -0.009(3) 0.029(4) -0.027(5)
C19 0.062(5) 0.046(5) 0.035(4) -0.009(3) 0.024(3) -0.023(4)
C52 0.085(8) 0.039(4) 0.054(5) -0.007(4) 0.046(5) -0.015(4)
C43 0.040(5) 0.063(5) 0.049(5) -0.014(4) 0.009(4) -0.009(4)
C16 0.074(6) 0.046(6) 0.029(4) -0.016(3) 0.019(4) -0.027(5)
C27 0.103(7) 0.071(8) 0.034(4) -0.024(4) 0.020(4) -0.055(6)
C3 0.097(8) 0.034(5) 0.092(8) 0.004(4) 0.076(8) -0.011(4)
C12 0.062(6) 0.038(4) 0.058(5) -0.011(4) 0.035(4) -0.013(4)
C20 0.074(6) 0.065(7) 0.052(5) -0.017(5) 0.029(4) -0.041(6)
C76 0.094(8) 0.041(5) 0.067(6) 0.004(4) 0.059(6) -0.006(5)
C21 0.075(6) 0.057(7) 0.047(5) -0.010(4) 0.032(4) -0.035(5)
C49 0.118(9) 0.038(5) 0.058(6) -0.002(4) 0.053(7) -0.011(5)
C58 0.107(9) 0.033(5) 0.081(7) 0.010(4) 0.069(8) 0.001(5)
C6 0.104(9) 0.017(4) 0.116(10) -0.003(4) 0.088(9) -0.013(4)
C11 0.080(7) 0.035(4) 0.071(6) -0.008(4) 0.056(6) -0.003(4)
C10 0.081(7) 0.036(5) 0.083(7) 0.003(4) 0.057(6) 0.002(5)
C7 0.078(7) 0.032(4) 0.083(7) -0.003(4) 0.059(7) -0.013(4)
C29 0.083(7) 0.067(7) 0.045(4) -0.014(4) 0.019(4) -0.043(6)
C62 0.069(6) 0.054(5) 0.035(4) -0.008(4) 0.013(4) -0.032(4)
C28 0.092(6) 0.064(7) 0.041(4) -0.016(4) 0.016(4) -0.044(6)
C77 0.083(8) 0.040(5) 0.075(7) 0.006(4) 0.067(7) 0.017(5)
C69 0.117(11) 0.051(5) 0.070(7) -0.012(4) -0.024(7) -0.016(5)
C9 0.053(5) 0.034(4) 0.060(5) 0.001(4) 0.034(5) 0.001(4)
C26 0.149(10) 0.094(10) 0.038(5) -0.033(6) 0.031(6) -0.075(9)
C8 0.090(8) 0.042(5) 0.079(7) 0.005(4) 0.055(7) 0.000(5)
C31 0.092(8) 0.082(9) 0.061(5) -0.023(5) 0.029(5) -0.064(8)
C4 0.084(7) 0.024(4) 0.092(8) 0.003(4) 0.072(7) -0.002(4)
C25 0.141(10) 0.081(9) 0.035(5) -0.025(5) 0.034(5) -0.066(8)
C2 0.051(5) 0.033(4) 0.053(5) -0.005(3) 0.031(5) -0.009(3)
C42 0.070(7) 0.077(6) 0.063(6) -0.017(5) -0.007(5) -0.010(5)
C70 0.050(5) 0.049(5) 0.051(5) -0.012(4) -0.001(4) -0.007(4)
C67 0.120(11) 0.053(6) 0.069(6) -0.013(4) -0.025(7) -0.027(6)
C55 0.072(7) 0.035(4) 0.056(6) 0.002(4) 0.040(5) -0.008(4)
C68 0.147(13) 0.054(6) 0.080(7) -0.008(5) -0.037(8) -0.027(6)
C56 0.053(6) 0.042(4) 0.050(5) 0.005(3) 0.032(5) -0.006(4)
C65 0.106(8) 0.069(6) 0.057(6) -0.014(5) -0.009(6) -0.034(5)
C54 0.080(7) 0.032(5) 0.054(5) 0.006(4) 0.041(5) -0.005(4)
C30 0.101(8) 0.101(11) 0.064(6) -0.023(6) 0.029(5) -0.070(9)
C59 0.109(10) 0.028(4) 0.086(7) 0.004(4) 0.076(8) 0.001(5)
C34 0.114(8) 0.086(7) 0.051(6) -0.018(5) 0.012(5) -0.060(6)
C72 0.108(10) 0.045(6) 0.077(6) -0.012(4) -0.033(7) -0.012(5)
C50 0.103(9) 0.047(5) 0.055(6) -0.001(4) 0.048(6) -0.012(5)
C66 0.138(12) 0.072(6) 0.074(7) -0.014(5) -0.030(7) -0.039(6)
C60 0.076(7) 0.038(5) 0.044(5) -0.002(4) 0.030(5) -0.008(4)
C41 0.095(9) 0.079(7) 0.087(8) -0.022(6) -0.037(7) -0.012(6)
C61 0.077(7) 0.026(4) 0.043(5) -0.010(3) 0.033(5) -0.014(4)
C63 0.100(8) 0.076(7) 0.099(10) -0.038(7) -0.029(7) -0.006(6)
C48 0.080(6) 0.035(4) 0.037(4) -0.006(3) 0.024(4) -0.023(4)
C38 0.191(16) 0.105(8) 0.110(11) -0.023(7) -0.057(12) -0.055(8)
C22 0.063(5) 0.031(4) 0.036(4) -0.005(3) 0.027(3) -0.014(4)
C33 0.175(14) 0.079(8) 0.153(14) -0.038(7) -0.013(12) -0.018(7)
C18 0.058(5) 0.050(5) 0.035(4) -0.010(3) 0.020(3) -0.026(4)
C73 0.130(12) 0.057(6) 0.084(8) -0.010(5) -0.046(8) -0.024(6)
C15 0.071(6) 0.040(5) 0.031(4) -0.012(3) 0.021(4) -0.019(4)
C64 0.115(9) 0.086(7) 0.105(11) -0.037(7) -0.036(9) -0.019(7)
C13 0.057(5) 0.027(4) 0.044(4) -0.012(3) 0.028(3) -0.018(4)
C46 0.147(9) 0.130(8) 0.142(9) -0.039(7) -0.029(7) -0.036(7)
C14 0.063(5) 0.045(5) 0.031(4) -0.011(3) 0.024(3) -0.024(4)
C75 0.122(9) 0.062(6) 0.085(9) -0.028(6) -0.038(8) -0.007(6)
C44 0.190(18) 0.079(7) 0.128(11) -0.036(6) -0.061(13) 0.000(7)
C40 0.109(11) 0.100(8) 0.091(8) -0.022(6) -0.042(8) -0.027(7)
C74 0.137(10) 0.065(7) 0.096(10) -0.034(7) -0.040(8) -0.016(7)
C39 0.166(15) 0.099(8) 0.108(9) -0.031(6) -0.051(11) -0.027(7)
C35 0.202(15) 0.095(8) 0.136(15) -0.047(8) -0.068(13) -0.032(8)
C37 0.151(11) 0.112(8) 0.089(10) -0.025(7) -0.024(8) -0.055(7)
C47 0.164(12) 0.117(10) 0.176(18) -0.057(11) -0.066(13) -0.025(9)
C45 0.153(10) 0.113(8) 0.116(8) -0.025(6) -0.029(7) -0.016(6)
O16 0.172(17) 0.072(12) 0.115(14) 0.005(11) -0.047(13) -0.039(13)
O17 0.19(2) 0.144(18) 0.150(18) 0.019(15) -0.010(16) 0.053(16)
O18 0.149(18) 0.20(2) 0.141(18) -0.009(16) 0.028(15) -0.008(16)
O19 0.20(2) 0.16(2) 0.21(2) 0.004(17) -0.023(17) 0.057(17)
O20 0.172(19) 0.20(2) 0.17(2) -0.014(16) 0.069(16) 0.000(16)
O21 0.167(19) 0.18(2) 0.151(18) -0.033(16) 0.033(15) -0.061(16)
C0AA 0.043(4) 0.041(7) 0.056(5) 0.007(4) 0.006(3) -0.004(3)
O22 0.171(19) 0.159(19) 0.171(19) -0.010(16) 0.029(16) 0.052(16)
O23 0.20(2) 0.22(2) 0.23(2) 0.034(18) -0.003(18) 0.002(18)
N11 0.155(19) 0.151(17) 0.148(18) -0.001(9) 0.018(10) -0.001(9)
C83 0.15(3) 0.147(17) 0.13(2) 0.003(11) 0.029(18) -0.006(11)
C82 0.14(2) 0.144(19) 0.14(3) -0.006(13) 0.012(17) -0.012(14)
C80 0.16(2) 0.16(3) 0.16(3) 0.001(17) 0.017(13) 0.000(14)
C81 0.114(19) 0.139(19) 0.12(2) -0.004(15) 0.036(15) 0.028(14)
N10 0.163(19) 0.165(19) 0.16(2) -0.004(9) 0.018(9) -0.002(9)
C78 0.15(3) 0.15(3) 0.17(2) 0.017(14) 0.027(13) -0.029(18)
N9 0.18(2) 0.18(2) 0.18(2) 0.002(9) 0.019(9) -0.008(10)
C79 0.16(3) 0.16(3) 0.17(2) 0.015(16) 0.020(14) -0.008(17)
O25 0.28(3) 0.28(3) 0.28(3) 0.026(19) 0.036(19) -0.024(19)

loop_
_atom_type_symbol
_atom_type_description
_atom_type_scat_dispersion_real
_atom_type_scat_dispersion_imag
_atom_type_scat_source
C C 0.0030 0.0020 'International Tables Vol C Tables 4.2.6.8 and 6.1.1.4'
H H 0.0000 0.0000 'International Tables Vol C Tables 4.2.6.8 and 6.1.1.4'
In In -0.7280 1.3100 'International Tables Vol C Tables 4.2.6.8 and 6.1.1.4'
N N 0.0060 0.0030 'International Tables Vol C Tables 4.2.6.8 and 6.1.1.4'
O O 0.0110 0.0060 'International Tables Vol C Tables 4.2.6.8 and 6.1.1.4'

loop_
_geom_angle_atom_site_label_1
_geom_angle_atom_site_label_2
_geom_angle_atom_site_label_3
_geom_angle
_geom_angle_site_symmetry_1
_geom_angle_site_symmetry_3
O14 In2 O11 83.2(2) . 1_445
O14 In2 O8 161.3(3) . 4_476
O14 In2 O15 57.3(2) . .
O14 In2 O9 141.7(3) . 4_476
O14 In2 O12 88.5(3) . 1_445
O14 In2 O6 82.6(3) . 4_566
O14 In2 C1 28.9(3) . .
O14 In2 C57 169.9(3) . 4_476
O14 In2 C43 88.7(3) . 4_566
O11 In2 O6 79.2(3) 1_445 4_566
O11 In2 C1 105.1(3) 1_445 .
O11 In2 C57 105.8(3) 1_445 4_476
O11 In2 C43 107.6(3) 1_445 4_566
O8 In2 O11 82.7(3) 4_476 1_445
O8 In2 O15 141.4(3) 4_476 .
O8 In2 O9 57.0(3) 4_476 4_476
O8 In2 O12 93.8(3) 4_476 1_445
O8 In2 O6 82.7(3) 4_476 4_566
O8 In2 C1 169.8(3) 4_476 .
O8 In2 C57 28.6(3) 4_476 4_476
O8 In2 C43 84.0(3) 4_476 4_566
O15 In2 O11 125.6(2) . 1_445
O15 In2 O9 84.4(2) . 4_476
O15 In2 O6 124.3(3) . 4_566
O15 In2 C1 28.4(3) . .
O15 In2 C57 112.8(3) . 4_476
O15 In2 C43 107.1(3) . 4_566
O9 In2 O11 125.3(2) 4_476 1_445
O9 In2 O6 123.9(3) 4_476 4_566
O9 In2 C1 112.8(3) 4_476 .
O9 In2 C57 28.4(3) 4_476 4_476
O9 In2 C43 103.4(3) 4_476 4_566
O5 In2 O14 93.3(3) 4_566 .
O5 In2 O11 135.7(3) 4_566 1_445
O5 In2 O8 88.3(3) 4_566 4_476
O5 In2 O15 86.4(3) 4_566 .
O5 In2 O9 82.7(3) 4_566 4_476
O5 In2 O12 167.8(3) 4_566 1_445
O5 In2 O6 56.6(3) 4_566 4_566
O5 In2 C1 90.4(3) 4_566 .
O5 In2 C57 83.6(3) 4_566 4_476
O5 In2 C43 28.2(3) 4_566 4_566
O12 In2 O11 56.4(3) 1_445 1_445
O12 In2 O15 84.5(3) 1_445 .
O12 In2 O9 88.4(2) 1_445 4_476
O12 In2 O6 135.5(3) 1_445 4_566
O12 In2 C1 85.4(3) 1_445 .
O12 In2 C57 92.5(3) 1_445 4_476
O12 In2 C43 164.0(3) 1_445 4_566
O6 In2 C1 104.9(3) 4_566 .
O6 In2 C57 103.4(3) 4_566 4_476
O6 In2 C43 28.5(3) 4_566 4_566
C1 In2 C57 141.2(3) . 4_476
C1 In2 C43 99.5(3) . 4_566
C57 In2 C43 93.0(3) 4_476 4_566
C0AA In2 O14 101.3(17) . .
C0AA In2 O11 59.5(17) . 1_445
C0AA In2 O8 81.9(16) . 4_476
C0AA In2 O15 91.0(16) . .
C0AA In2 O9 78.1(17) . 4_476
C0AA In2 O5 160.7(18) . 4_566
C0AA In2 O12 12.8(17) . 1_445
C0AA In2 O6 137.3(17) . 4_566
C0AA In2 C1 96.3(16) . .
C0AA In2 C57 79.9(17) . 4_476
C0AA In2 C43 162.0(16) . 4_566
O1 In1 O3 172.9(4) . .
N4 In1 O3 81.7(3) . .
N4 In1 O1 103.2(4) . .
N4 In1 N5 89.5(3) . .
N4 In1 N2 167.1(4) . .
N4 In1 N3 89.9(3) . .
N5 In1 O3 87.1(4) . .
N5 In1 O1 87.8(5) . .
N5 In1 N2 88.5(3) . .
N5 In1 N3 166.3(4) . .
N2 In1 O3 85.5(4) . .
N2 In1 O1 89.4(5) . .
N2 In1 N3 89.0(3) . .
N3 In1 O3 79.2(3) . .
N3 In1 O1 105.6(4) . .
C1 O14 In2 90.2(5) . .
C71 O11 In2 91.3(6) . 1_665
C57 O8 In2 92.4(6) . 4_675
C1 O15 In2 87.3(6) . .
C57 O9 In2 89.0(6) . 4_675
C43 O5 In2 95.7(7) . 4_565
C71 O12 In2 94.1(6) . 1_665
C71 O12 C0AA 95.1(9) . 1_665
C0AA O12 In2 4.2(5) 1_665 1_665
C43 O6 In2 89.8(7) . 4_565
In1 O3 H3A 125.7 . .
In1 O3 H3B 125.4 . .
H3A O3 H3B 108.9 . .
C33 O1 In1 118.8(14) . .
C19 N4 In1 124.4(6) . .
C22 N4 In1 126.3(7) . .
C22 N4 C19 109.3(8) . .
C24 N5 In1 124.7(6) . .
C27 N5 In1 124.3(7) . .
C27 N5 C24 110.7(8) . .
C32 N2 In1 126.4(7) . .
C29 N2 In1 124.5(7) . .
C29 N2 C32 107.8(8) . .
C17 N3 In1 125.2(6) . .
C17 N3 C14 109.1(8) . .
C14 N3 In1 125.6(6) . .
C67 N8 H8 116.5 . .
C66 N8 H8 117.1 . .
C66 N8 C67 126.4(12) . .
C53 N7 H7 118.7 . .
C52 N7 H7 118.4 . .
C52 N7 C53 122.9(9) . .
C5 N1 H1 114.7 . .
C8 N1 H1 115.2 . .
C8 N1 C5 130.1(10) . .
C38 N6 H6 105.2 . .
C38 N6 C39 126.4(18) . .
C39 N6 H6 107.1 . .
O14 C1 In2 60.9(5) . .
O14 C1 C2 114.8(8) . .
O15 C1 In2 64.3(5) . .
O15 C1 O14 125.1(8) . .
O15 C1 C2 119.9(9) . .
C2 C1 In2 175.3(7) . .
C50 C51 C52 114.5(10) . .
C60 C51 C52 124.3(10) . .
C60 C51 C50 118.4(9) . .
N3 C17 C16 108.9(8) . .
N3 C17 C18 126.6(8) . .
C18 C17 C16 124.0(9) . .
C54 C53 N7 125.5(10) . .
C54 C53 C59 119.0(9) . .
C59 C53 N7 115.4(9) . .
O11 C71 In2 60.0(5) . 1_665
O11 C71 C70 121.4(9) . .
O12 C71 In2 58.0(5) . 1_665
O12 C71 O11 117.8(9) . .
O12 C71 C70 120.8(10) . .
C70 C71 In2 174.9(7) . 1_665
C35 C36 H36 123.5 . .
C35 C36 C37 113(2) . .
C37 C36 H36 123.5 . .
O8 C57 In2 59.0(5) . 4_675
O8 C57 C56 119.4(9) . .
O9 C57 In2 62.6(5) . 4_675
O9 C57 O8 121.4(9) . .
O9 C57 C56 119.0(10) . .
C56 C57 In2 171.9(8) . 4_675
N2 C32 C31 107.3(9) . .
N2 C32 C13 124.4(9) . .
C13 C32 C31 128.3(9) . .
N5 C24 C25 105.6(9) . .
C23 C24 N5 126.0(9) . .
C23 C24 C25 128.0(9) . .
C6 C5 N1 118.1(9) . .
C6 C5 C4 121.1(9) . .
C4 C5 N1 120.4(9) . .
C24 C23 C48 114.8(9) . .
C24 C23 C22 127.5(9) . .
C22 C23 C48 117.6(9) . .
N4 C19 C20 108.8(8) . .
N4 C19 C18 126.9(9) . .
C18 C19 C20 124.3(10) . .
O7 C52 N7 123.5(9) . .
O7 C52 C51 125.5(10) . .
N7 C52 C51 110.1(9) . .
O5 C43 In2 56.2(5) . 4_565
O5 C43 O6 117.8(10) . .
O5 C43 C42 119.6(12) . .
O6 C43 In2 61.7(6) . 4_565
O6 C43 C42 122.6(12) . .
C42 C43 In2 174.6(10) . 4_565
C17 C16 H16 127.0 . .
C15 C16 C17 106.1(8) . .
C15 C16 H16 127.0 . .
N5 C27 C28 129.0(10) . .
N5 C27 C26 105.2(10) . .
C28 C27 C26 125.8(10) . .
C4 C3 H3 119.6 . .
C2 C3 H3 119.6 . .
C2 C3 C4 120.8(10) . .
C76 C12 C13 120.8(10) . .
C11 C12 C76 117.6(10) . .
C11 C12 C13 121.6(9) . .
C19 C20 H20 127.4 . .
C21 C20 C19 105.2(9) . .
C21 C20 H20 127.4 . .
C12 C76 H76 118.9 . .
C12 C76 C77 122.3(11) . .
C77 C76 H76 118.9 . .
C20 C21 H21 126.0 . .
C20 C21 C22 108.0(9) . .
C22 C21 H21 126.0 . .
C50 C49 H49 120.4 . .
C50 C49 C48 119.2(11) . .
C48 C49 H49 120.4 . .
C56 C58 H58 118.7 . .
C59 C58 H58 118.7 . .
C59 C58 C56 122.6(10) . .
C5 C6 H6A 120.9 . .
C5 C6 C7 118.2(9) . .
C7 C6 H6A 120.9 . .
C12 C11 H11 119.1 . .
C12 C11 C10 121.7(10) . .
C10 C11 H11 119.1 . .
C11 C10 H10 119.3 . .
C9 C10 C11 121.5(11) . .
C9 C10 H10 119.3 . .
C6 C7 H7A 118.7 . .
C2 C7 C6 122.6(10) . .
C2 C7 H7A 118.7 . .
N2 C29 C28 125.6(10) . .
N2 C29 C30 108.1(10) . .
C28 C29 C30 126.1(11) . .
C63 C62 C18 122.8(12) . .
C63 C62 C75 117.1(12) . .
C75 C62 C18 119.9(12) . .
C27 C28 C29 124.7(10) . .
C27 C28 C34 118.2(10) . .
C29 C28 C34 117.0(11) . .
C76 C77 H77 120.5 . .
C9 C77 C76 118.9(9) . .
C9 C77 H77 120.5 . .
C70 C69 H69 119.8 . .
C68 C69 H69 119.8 . .
C68 C69 C70 120.3(14) . .
C10 C9 C77 117.9(9) . .
C10 C9 C8 119.1(10) . .
C77 C9 C8 123.0(9) . .
C27 C26 H26 125.6 . .
C25 C26 C27 108.7(10) . .
C25 C26 H26 125.6 . .
O13 C8 N1 124.2(10) . .
O13 C8 C9 118.3(10) . .
N1 C8 C9 117.4(10) . .
C32 C31 H31 125.6 . .
C30 C31 C32 108.8(11) . .
C30 C31 H31 125.6 . .
C5 C4 C3 118.3(10) . .
C5 C4 H4 120.9 . .
C3 C4 H4 120.9 . .
C24 C25 H25 125.1 . .
C26 C25 C24 109.8(10) . .
C26 C25 H25 125.1 . .
C3 C2 C1 120.5(9) . .
C7 C2 C1 121.0(9) . .
C7 C2 C3 118.3(9) . .
C41 C42 C43 121.5(13) . .
C41 C42 C44 119.3(15) . .
C44 C42 C43 119.2(15) . .
C69 C70 C71 121.5(11) . .
C72 C70 C71 121.5(11) . .
C72 C70 C69 116.9(11) . .
C68 C67 N8 115.1(13) . .
C68 C67 C73 120.0(13) . .
C73 C67 N8 124.9(14) . .
C56 C55 H55 118.0 . .
C56 C55 C54 124.0(10) . .
C54 C55 H55 118.0 . .
C69 C68 H68 119.5 . .
C67 C68 C69 121.0(14) . .
C67 C68 H68 119.5 . .
C58 C56 C57 118.4(10) . .
C55 C56 C57 124.8(10) . .
C55 C56 C58 116.8(9) . .
C64 C65 C66 126.5(16) . .
C64 C65 C74 119.4(13) . .
C74 C65 C66 114.0(15) . .
C53 C54 C55 118.5(10) . .
C53 C54 H54 120.8 . .
C55 C54 H54 120.8 . .
C29 C30 H30 126.0 . .
C31 C30 C29 107.9(11) . .
C31 C30 H30 126.0 . .
C53 C59 H59 120.4 . .
C58 C59 C53 119.1(10) . .
C58 C59 H59 120.4 . .
C35 C34 C28 121.6(18) . .
C47 C34 C28 121.8(17) . .
C47 C34 C35 116.5(16) . .
C70 C72 H72 118.7 . .
C70 C72 C73 122.5(13) . .
C73 C72 H72 118.7 . .
C51 C50 H50 119.4 . .
C49 C50 C51 121.3(11) . .
C49 C50 H50 119.4 . .
O10 C66 N8 125.9(13) . .
O10 C66 C65 122.2(15) . .
N8 C66 C65 111.8(14) . .
C51 C60 H60 119.2 . .
C51 C60 C61 121.5(10) . .
C61 C60 H60 119.2 . .
C42 C41 H41 118.6 . .
C42 C41 C40 122.8(16) . .
C40 C41 H41 118.6 . .
C60 C61 H61 120.5 . .
C48 C61 C60 119.0(10) . .
C48 C61 H61 120.5 . .
C62 C63 H63 118.4 . .
C62 C63 C64 123.2(16) . .
C64 C63 H63 118.4 . .
C49 C48 C23 120.0(9) . .
C61 C48 C23 120.3(10) . .
C61 C48 C49 119.8(9) . .
O4 C38 N6 123.7(18) . .
O4 C38 C37 122(2) . .
N6 C38 C37 114(2) . .
N4 C22 C23 125.7(9) . .
N4 C22 C21 108.7(8) . .
C21 C22 C23 125.6(9) . .
O2 C33 O1 122(2) . .
O2 C33 H33 118.9 . .
O1 C33 H33 118.9 . .
C17 C18 C62 115.5(8) . .
C19 C18 C17 126.4(9) . .
C19 C18 C62 118.1(8) . .
C67 C73 C72 119.1(15) . .
C67 C73 H73 120.4 . .
C72 C73 H73 120.4 . .
C16 C15 H15 126.1 . .
C16 C15 C14 107.9(8) . .
C14 C15 H15 126.1 . .
C65 C64 C63 120.1(17) . .
C65 C64 H64 120.0 . .
C63 C64 H64 120.0 . .
C32 C13 C12 114.9(8) . .
C32 C13 C14 127.6(8) . .
C14 C13 C12 117.5(9) . .
C37 C46 H46 118.5 . .
C47 C46 H46 118.5 . .
C47 C46 C37 123(3) . .
N3 C14 C15 108.0(8) . .
N3 C14 C13 126.2(9) . .
C15 C14 C13 125.9(8) . .
C62 C75 H75 118.6 . .
C74 C75 C62 122.8(15) . .
C74 C75 H75 118.6 . .
C42 C44 H44 121.7 . .
C42 C44 C45 117(2) . .
C45 C44 H44 121.7 . .
C41 C40 H40 120.5 . .
C39 C40 C41 118.9(18) . .
C39 C40 H40 120.5 . .
C65 C74 H74 121.4 . .
C75 C74 C65 117.2(16) . .
C75 C74 H74 121.4 . .
C40 C39 N6 125(2) . .
C45 C39 N6 116.5(19) . .
C45 C39 C40 118.2(18) . .
C36 C35 H35 117.1 . .
C34 C35 C36 126(2) . .
C34 C35 H35 117.1 . .
C36 C37 C38 114(2) . .
C46 C37 C36 118.6(18) . .
C46 C37 C38 127(2) . .
C34 C47 C46 122(2) . .
C34 C47 H47 119.0 . .
C46 C47 H47 119.0 . .
C44 C45 H45 118.1 . .
C39 C45 C44 124(2) . .
C39 C45 H45 118.1 . .
In2 C0AA O12 163(2) . 1_445
H11A N11 H11B 104.6 . .
C83 N11 H11A 101.4 . .
C83 N11 H11B 101.4 . .
C83 N11 C82 142(6) . .
C82 N11 H11A 101.4 . .
C82 N11 H11B 101.4 . .
N11 C83 H83A 109.7 . .
N11 C83 H83B 109.7 . .
N11 C83 H83C 109.1 . .
H83A C83 H83B 109.5 . .
H83A C83 H83C 109.4 . .
H83B C83 H83C 109.5 . .
N11 C82 H82A 109.1 . .
N11 C82 H82B 109.1 . .
N11 C82 H82C 110.3 . .
H82A C82 H82B 109.5 . .
H82A C82 H82C 109.4 . .
H82B C82 H82C 109.5 . .
H80A C80 H80B 109.5 . .
H80A C80 H80C 109.5 . .
H80B C80 H80C 109.5 . .
N10 C80 H80A 109.5 . .
N10 C80 H80B 109.5 . .
N10 C80 H80C 109.5 . .
H81A C81 H81B 109.5 . .
H81A C81 H81C 109.5 . .
H81B C81 H81C 109.5 . .
N10 C81 H81A 109.5 . .
N10 C81 H81B 109.5 . .
N10 C81 H81C 109.5 . .
C80 N10 H10A 100.3 . .
C80 N10 H10B 100.3 . .
C81 N10 C80 146(7) . .
C81 N10 H10A 100.3 . .
C81 N10 H10B 100.3 . .
H10A N10 H10B 104.3 . .
H78A C78 H78B 109.5 . .
H78A C78 H78C 109.5 . .
H78B C78 H78C 109.5 . .
N9 C78 H78A 109.5 . .
N9 C78 H78B 109.5 . .
N9 C78 H78C 109.5 . .
C78 N9 H9A 93.2 . .
C78 N9 H9B 93.2 . .
H9A N9 H9B 103.0 . .
C79 N9 C78 170(8) . .
C79 N9 H9A 93.2 . .
C79 N9 H9B 93.2 . .
N9 C79 H79A 109.4 . .
N9 C79 H79B 109.2 . .
N9 C79 H79C 109.9 . .
H79A C79 H79B 109.4 . .
H79A C79 H79C 109.5 . .
H79B C79 H79C 109.5 . .

loop_
_geom_bond_atom_site_label_1
_geom_bond_atom_site_label_2
_geom_bond_distance
_geom_bond_site_symmetry_2
In2 O14 2.234(6) .
In2 O11 2.322(6) 1_445
In2 O8 2.235(6) 4_476
In2 O15 2.308(6) .
In2 O9 2.314(7) 4_476
In2 O5 2.216(7) 4_566
In2 O12 2.279(7) 1_445
In2 O6 2.339(7) 4_566
In2 C1 2.558(9) .
In2 C57 2.605(9) 4_476
In2 C43 2.655(11) 4_566
In2 C0AA 0.575(15) .
In1 O3 2.478(11) .
In1 O1 2.144(14) .
In1 N4 2.111(8) .
In1 N5 2.115(8) .
In1 N2 2.129(8) .
In1 N3 2.130(7) .
O14 C1 1.236(12) .
O11 In2 2.322(6) 1_665
O11 C71 1.287(12) .
O8 In2 2.235(6) 4_675
O8 C57 1.249(13) .
O15 C1 1.218(11) .
O9 In2 2.314(7) 4_675
O9 C57 1.239(12) .
O5 In2 2.216(7) 4_565
O5 C43 1.260(14) .
O12 In2 2.279(7) 1_665
O12 C71 1.255(12) .
O12 C0AA 1.723(17) 1_665
O6 In2 2.339(7) 4_565
O6 C43 1.266(14) .
O7 C52 1.198(13) .
O13 C8 1.222(15) .
O3 H3A 0.9223 .
O3 H3B 0.9221 .
O2 C33 1.21(2) .
O1 C33 1.30(2) .
O10 C66 1.23(2) .
O4 C38 1.22(3) .
N4 C19 1.353(13) .
N4 C22 1.342(11) .
N5 C24 1.404(13) .
N5 C27 1.351(13) .
N2 C32 1.396(12) .
N2 C29 1.374(14) .
N3 C17 1.322(12) .
N3 C14 1.376(11) .
N8 H8 0.8597 .
N8 C67 1.416(16) .
N8 C66 1.38(2) .
N7 H7 0.8601 .
N7 C53 1.425(13) .
N7 C52 1.360(14) .
N1 H1 0.8611 .
N1 C5 1.443(12) .
N1 C8 1.311(14) .
N6 H6 0.8591 .
N6 C38 1.36(3) .
N6 C39 1.41(2) .
C1 C2 1.543(12) .
C51 C52 1.546(13) .
C51 C50 1.403(16) .
C51 C60 1.333(15) .
C17 C16 1.449(13) .
C17 C18 1.427(13) .
C53 C54 1.381(14) .
C53 C59 1.418(15) .
C71 In2 2.680(9) 1_665
C71 C70 1.445(14) .
C36 H36 0.9300 .
C36 C35 1.41(2) .
C36 C37 1.45(3) .
C57 In2 2.605(9) 4_675
C57 C56 1.486(12) .
C32 C31 1.432(15) .
C32 C13 1.405(14) .
C24 C23 1.371(15) .
C24 C25 1.463(15) .
C5 C6 1.374(14) .
C5 C4 1.391(14) .
C23 C48 1.530(13) .
C23 C22 1.432(14) .
C19 C20 1.458(14) .
C19 C18 1.413(13) .
C43 In2 2.655(11) 4_565
C43 C42 1.460(17) .
C16 H16 0.9300 .
C16 C15 1.363(14) .
C27 C28 1.396(16) .
C27 C26 1.517(15) .
C3 H3 0.9300 .
C3 C4 1.402(13) .
C3 C2 1.386(15) .
C12 C76 1.363(15) .
C12 C11 1.350(16) .
C12 C13 1.498(13) .
C20 H20 0.9300 .
C20 C21 1.372(15) .
C76 H76 0.9300 .
C76 C77 1.395(13) .
C21 H21 0.9300 .
C21 C22 1.432(14) .
C49 H49 0.9300 .
C49 C50 1.358(14) .
C49 C48 1.397(16) .
C58 H58 0.9300 .
C58 C56 1.393(15) .
C58 C59 1.383(14) .
C6 H6A 0.9300 .
C6 C7 1.390(13) .
C11 H11 0.9300 .
C11 C10 1.373(14) .
C10 H10 0.9300 .
C10 C9 1.365(14) .
C7 H7A 0.9300 .
C7 C2 1.363(14) .
C29 C28 1.431(15) .
C29 C30 1.439(16) .
C62 C63 1.330(19) .
C62 C18 1.512(14) .
C62 C75 1.40(2) .
C28 C34 1.487(17) .
C77 H77 0.9300 .
C77 C9 1.391(15) .
C69 H69 0.9300 .
C69 C70 1.399(17) .
C69 C68 1.393(18) .
C9 C8 1.505(14) .
C26 H26 0.9300 .
C26 C25 1.282(18) .
C31 H31 0.9300 .
C31 C30 1.333(18) .
C4 H4 0.9300 .
C25 H25 0.9300 .
C42 C41 1.34(2) .
C42 C44 1.38(2) .
C70 C72 1.380(17) .
C67 C68 1.36(2) .
C67 C73 1.37(2) .
C55 H55 0.9300 .
C55 C56 1.341(15) .
C55 C54 1.415(13) .
C68 H68 0.9300 .
C65 C66 1.500(18) .
C65 C64 1.34(2) .
C65 C74 1.45(2) .
C54 H54 0.9300 .
C30 H30 0.9300 .
C59 H59 0.9300 .
C34 C35 1.34(3) .
C34 C47 1.34(3) .
C72 H72 0.9300 .
C72 C73 1.392(17) .
C50 H50 0.9300 .
C60 H60 0.9300 .
C60 C61 1.405(13) .
C41 H41 0.9300 .
C41 C40 1.393(19) .
C61 H61 0.9300 .
C61 C48 1.376(14) .
C63 H63 0.9300 .
C63 C64 1.399(19) .
C38 C37 1.51(2) .
C33 H33 0.9300 .
C73 H73 0.9300 .
C15 H15 0.9300 .
C15 C14 1.413(13) .
C64 H64 0.9300 .
C13 C14 1.427(13) .
C46 H46 0.9300 .
C46 C37 1.35(3) .
C46 C47 1.34(3) .
C75 H75 0.9300 .
C75 C74 1.371(18) .
C44 H44 0.9300 .
C44 C45 1.43(3) .
C40 H40 0.9300 .
C40 C39 1.38(3) .
C74 H74 0.9300 .
C39 C45 1.32(3) .
C35 H35 0.9300 .
C47 H47 0.9300 .
C45 H45 0.9300 .
C0AA O12 1.723(17) 1_445
N11 H11A 0.8900 .
N11 H11B 0.8900 .
N11 C83 1.39(8) .
N11 C82 1.63(9) .
C83 H83A 0.9602 .
C83 H83B 0.9597 .
C83 H83C 0.9598 .
C82 H82A 0.9602 .
C82 H82B 0.9598 .
C82 H82C 0.9600 .
C80 H80A 0.9600 .
C80 H80B 0.9600 .
C80 H80C 0.9600 .
C80 N10 1.42(2) .
C81 H81A 0.9600 .
C81 H81B 0.9600 .
C81 H81C 0.9600 .
C81 N10 1.41(2) .
N10 H10A 0.8900 .
N10 H10B 0.8900 .
C78 H78A 0.9600 .
C78 H78B 0.9600 .
C78 H78C 0.9600 .
C78 N9 1.40(2) .
N9 H9A 0.8900 .
N9 H9B 0.8900 .
N9 C79 1.40(2) .
C79 H79A 0.9601 .
C79 H79B 0.9599 .
C79 H79C 0.9600 .

loop_
_geom_torsion_atom_site_label_1
_geom_torsion_atom_site_label_2
_geom_torsion_atom_site_label_3
_geom_torsion_atom_site_label_4
_geom_torsion
_geom_torsion_site_symmetry_1
_geom_torsion_site_symmetry_4
In2 O14 C1 O15 2.4(11) . .
In2 O14 C1 C2 177.9(8) . .
In2 O11 C71 O12 -5.4(9) 1_665 .
In2 O11 C71 C70 174.3(9) 1_665 .
In2 O8 C57 O9 -4.9(11) 4_675 .
In2 O8 C57 C56 170.8(9) 4_675 .
In2 O15 C1 O14 -2.3(11) . .
In2 O15 C1 C2 -177.6(9) . .
In2 O9 C57 O8 4.7(11) 4_675 .
In2 O9 C57 C56 -171.0(10) 4_675 .
In2 O5 C43 O6 -3.4(10) 4_565 .
In2 O5 C43 C42 176.1(10) 4_565 .
In2 O12 C71 O11 5.5(9) 1_665 .
In2 O12 C71 C70 -174.2(8) 1_665 .
In2 O6 C43 O5 3.2(10) 4_565 .
In2 O6 C43 C42 -176.2(10) 4_565 .
In1 O1 C33 O2 -10(3) . .
In1 N4 C19 C20 -177.5(8) . .
In1 N4 C19 C18 5.2(18) . .
In1 N4 C22 C23 -3.9(17) . .
In1 N4 C22 C21 178.7(8) . .
In1 N5 C24 C23 1(2) . .
In1 N5 C24 C25 -172.0(10) . .
In1 N5 C27 C28 -9(2) . .
In1 N5 C27 C26 173.4(10) . .
In1 N2 C32 C31 167.9(10) . .
In1 N2 C32 C13 -10.5(19) . .
In1 N2 C29 C28 17(2) . .
In1 N2 C29 C30 -166.8(10) . .
In1 N3 C17 C16 -175.5(7) . .
In1 N3 C17 C18 -3.3(17) . .
In1 N3 C14 C15 176.3(7) . .
In1 N3 C14 C13 -4.5(17) . .
O14 In2 C0AA O12 3(8) . 1_445
O14 C1 C2 C3 6.3(16) . .
O14 C1 C2 C7 -179.4(12) . .
O11 In2 C0AA O12 -72(7) 1_445 1_445
O11 C71 C70 C69 -3.1(17) . .
O11 C71 C70 C72 177.1(12) . .
O8 In2 C0AA O12 -159(8) 4_476 1_445
O8 C57 C56 C58 4.7(18) . .
O8 C57 C56 C55 -172.4(12) . .
O15 In2 C0AA O12 59(7) . 1_445
O15 C1 C2 C3 -177.9(12) . .
O15 C1 C2 C7 -3.6(17) . .
O9 In2 C0AA O12 144(8) 4_476 1_445
O9 C57 C56 C58 -179.5(12) . .
O9 C57 C56 C55 3.4(19) . .
O5 In2 C0AA O12 141(5) 4_566 1_445
O5 C43 C42 C41 5(2) . .
O5 C43 C42 C44 -177.5(17) . .
O12 C71 C70 C69 176.5(12) . .
O12 C71 C70 C72 -3.2(17) . .
O6 In2 C0AA O12 -89(7) 4_566 1_445
O6 C43 C42 C41 -175.2(14) . .
O6 C43 C42 C44 2(2) . .
O4 C38 C37 C36 36(4) . .
O4 C38 C37 C46 -150(3) . .
N4 C19 C20 C21 -2.7(15) . .
N4 C19 C18 C17 2(2) . .
N4 C19 C18 C62 -175.8(12) . .
N5 C24 C23 C48 -177.5(12) . .
N5 C24 C23 C22 4(2) . .
N5 C24 C25 C26 -2.3(19) . .
N5 C27 C28 C29 -1(3) . .
N5 C27 C28 C34 175.0(16) . .
N5 C27 C26 C25 -2(2) . .
N2 C32 C31 C30 -1.7(19) . .
N2 C32 C13 C12 -174.6(12) . .
N2 C32 C13 C14 3(2) . .
N2 C29 C28 C27 -3(3) . .
N2 C29 C28 C34 -179.2(15) . .
N2 C29 C30 C31 -2(2) . .
N3 C17 C16 C15 -1.3(14) . .
N3 C17 C18 C19 -3(2) . .
N3 C17 C18 C62 174.8(11) . .
N8 C67 C68 C69 176.8(17) . .
N8 C67 C73 C72 -176.5(17) . .
N7 C53 C54 C55 -173.0(12) . .
N7 C53 C59 C58 173.7(14) . .
N1 C5 C6 C7 -179.0(13) . .
N1 C5 C4 C3 -178.8(13) . .
N6 C38 C37 C36 -154(2) . .
N6 C38 C37 C46 20(4) . .
N6 C39 C45 C44 179(2) . .
C1 In2 C0AA O12 31(8) . 1_445
C51 C60 C61 C48 -6.2(19) . .
C17 N3 C14 C15 0.0(13) . .
C17 N3 C14 C13 179.3(11) . .
C17 C16 C15 C14 1.3(13) . .
C53 N7 C52 O7 11(2) . .
C53 N7 C52 C51 -179.7(12) . .
C71 C70 C72 C73 176.7(15) . .
C57 In2 C0AA O12 172(8) 4_476 1_445
C32 N2 C29 C28 -175.3(15) . .
C32 N2 C29 C30 0.9(17) . .
C32 C31 C30 C29 2(2) . .
C32 C13 C14 N3 5(2) . .
C32 C13 C14 C15 -175.7(12) . .
C24 N5 C27 C28 177.3(16) . .
C24 N5 C27 C26 0.1(17) . .
C24 C23 C48 C49 -57.9(18) . .
C24 C23 C48 C61 121.9(13) . .
C24 C23 C22 N4 -3(2) . .
C24 C23 C22 C21 174.4(13) . .
C5 N1 C8 O13 -8(3) . .
C5 N1 C8 C9 167.6(13) . .
C5 C6 C7 C2 3(2) . .
C23 C24 C25 C26 -174.7(16) . .
C19 N4 C22 C23 176.3(12) . .
C19 N4 C22 C21 -1.2(13) . .
C19 C20 C21 C22 1.9(15) . .
C52 N7 C53 C54 -32(2) . .
C52 N7 C53 C59 153.0(14) . .
C52 C51 C50 C49 -172.0(14) . .
C52 C51 C60 C61 169.3(12) . .
C43 In2 C0AA O12 -120(6) 4_566 1_445
C43 C42 C41 C40 -177.1(16) . .
C43 C42 C44 C45 -179.6(18) . .
C16 C17 C18 C19 168.1(12) . .
C16 C17 C18 C62 -14.2(18) . .
C16 C15 C14 N3 -0.9(14) . .
C16 C15 C14 C13 179.9(11) . .
C27 N5 C24 C23 173.8(14) . .
C27 N5 C24 C25 1.3(16) . .
C27 C28 C34 C35 88(2) . .
C27 C28 C34 C47 -94(2) . .
C27 C26 C25 C24 2(2) . .
C12 C76 C77 C9 -1(2) . .
C12 C11 C10 C9 0(2) . .
C12 C13 C14 N3 -177.2(11) . .
C12 C13 C14 C15 1.9(18) . .
C20 C19 C18 C17 -175.1(12) . .
C20 C19 C18 C62 7.3(19) . .
C20 C21 C22 N4 -0.6(15) . .
C20 C21 C22 C23 -178.0(12) . .
C76 C12 C11 C10 3(2) . .
C76 C12 C13 C32 -110.8(14) . .
C76 C12 C13 C14 71.4(16) . .
C76 C77 C9 C10 3(2) . .
C76 C77 C9 C8 -175.6(13) . .
C6 C5 C4 C3 8(2) . .
C6 C7 C2 C1 -177.5(13) . .
C6 C7 C2 C3 -3(2) . .
C11 C12 C76 C77 -2(2) . .
C11 C12 C13 C32 68.9(17) . .
C11 C12 C13 C14 -108.9(14) . .
C11 C10 C9 C77 -3(2) . .
C11 C10 C9 C8 175.7(13) . .
C10 C9 C8 O13 -14(2) . .
C10 C9 C8 N1 170.7(14) . .
C29 N2 C32 C31 0.4(16) . .
C29 N2 C32 C13 -178.0(13) . .
C29 C28 C34 C35 -96(2) . .
C29 C28 C34 C47 82(2) . .
C62 C63 C64 C65 1(3) . .
C62 C75 C74 C65 5(3) . .
C28 C27 C26 C25 -178.9(17) . .
C28 C29 C30 C31 174.2(16) . .
C28 C34 C35 C36 -168(2) . .
C28 C34 C47 C46 175(2) . .
C77 C9 C8 O13 165.2(16) . .
C77 C9 C8 N1 -11(2) . .
C69 C70 C72 C73 -3(2) . .
C26 C27 C28 C29 175.5(16) . .
C26 C27 C28 C34 -8(3) . .
C8 N1 C5 C6 -178.8(16) . .
C8 N1 C5 C4 7(2) . .
C31 C32 C13 C12 7(2) . .
C31 C32 C13 C14 -175.1(14) . .
C4 C5 C6 C7 -5(2) . .
C4 C3 C2 C1 180.0(12) . .
C4 C3 C2 C7 6(2) . .
C25 C24 C23 C48 -7(2) . .
C25 C24 C23 C22 175.2(14) . .
C2 C3 C4 C5 -8(2) . .
C42 C41 C40 C39 -3(3) . .
C42 C44 C45 C39 -4(4) . .
C70 C69 C68 C67 -1(3) . .
C70 C72 C73 C67 0(3) . .
C67 N8 C66 O10 -3(3) . .
C67 N8 C66 C65 179.6(16) . .
C68 C69 C70 C71 -176.4(14) . .
C68 C69 C70 C72 3(2) . .
C68 C67 C73 C72 3(3) . .
C56 C58 C59 C53 0(2) . .
C56 C55 C54 C53 -1(2) . .
C54 C53 C59 C58 -2(2) . .
C54 C55 C56 C57 176.8(12) . .
C54 C55 C56 C58 0(2) . .
C30 C29 C28 C27 -178.6(17) . .
C30 C29 C28 C34 5(3) . .
C59 C53 C54 C55 2(2) . .
C59 C58 C56 C57 -176.8(14) . .
C59 C58 C56 C55 1(2) . .
C50 C51 C52 O7 11(2) . .
C50 C51 C52 N7 -157.9(13) . .
C50 C51 C60 C61 9(2) . .
C50 C49 C48 C23 175.7(13) . .
C50 C49 C48 C61 -4(2) . .
C66 N8 C67 C68 -177.6(18) . .
C66 N8 C67 C73 2(3) . .
C66 C65 C64 C63 176.5(17) . .
C66 C65 C74 C75 -180.0(17) . .
C60 C51 C52 O7 -149.2(16) . .
C60 C51 C52 N7 41(2) . .
C60 C51 C50 C49 -10(2) . .
C60 C61 C48 C23 -176.5(11) . .
C60 C61 C48 C49 3.3(19) . .
C41 C42 C44 C45 -2(3) . .
C41 C40 C39 N6 -175(2) . .
C41 C40 C39 C45 -3(4) . .
C63 C62 C18 C17 90.6(16) . .
C63 C62 C18 C19 -91.5(16) . .
C63 C62 C75 C74 -2(3) . .
C48 C23 C22 N4 179.4(11) . .
C48 C23 C22 C21 -3.6(19) . .
C48 C49 C50 C51 7(2) . .
C38 N6 C39 C40 -6(4) . .
C38 N6 C39 C45 -178(3) . .
C22 N4 C19 C20 2.4(14) . .
C22 N4 C19 C18 -175.0(12) . .
C22 C23 C48 C49 120.4(13) . .
C22 C23 C48 C61 -59.8(17) . .
C18 C17 C16 C15 -173.7(11) . .
C18 C19 C20 C21 174.8(12) . .
C18 C62 C63 C64 -175.3(15) . .
C18 C62 C75 C74 172.3(16) . .
C73 C67 C68 C69 -3(3) . .
C64 C65 C66 O10 152(2) . .
C64 C65 C66 N8 -31(3) . .
C64 C65 C74 C75 -4(3) . .
C13 C32 C31 C30 176.6(15) . .
C13 C12 C76 C77 177.3(13) . .
C13 C12 C11 C10 -177.1(12) . .
C14 N3 C17 C16 0.8(13) . .
C14 N3 C17 C18 172.9(12) . .
C75 C62 C63 C64 -1(3) . .
C75 C62 C18 C17 -83.8(15) . .
C75 C62 C18 C19 94.1(15) . .
C44 C42 C41 C40 6(3) . .
C40 C39 C45 C44 7(4) . .
C74 C65 C66 O10 -33(3) . .
C74 C65 C66 N8 144.7(16) . .
C74 C65 C64 C63 1(3) . .
C39 N6 C38 O4 -12(5) . .
C39 N6 C38 C37 178(2) . .
C35 C36 C37 C38 -178(2) . .
C35 C36 C37 C46 8(4) . .
C35 C34 C47 C46 -7(4) . .
C37 C36 C35 C34 -13(4) . .
C37 C46 C47 C34 2(5) . .
C47 C34 C35 C36 13(4) . .
C47 C46 C37 C36 -3(4) . .
C47 C46 C37 C38 -176(3) . .
C0AA O12 C71 In2 -4.1(5) 1_665 1_665
C0AA O12 C71 O11 1.4(11) 1_665 .
C0AA O12 C71 C70 -178.3(10) 1_665 .
